data_7016883
loop_
_publ_author_name
'Fu, Ying'
'Habtemariam, Abraha'
'Basri, Aida M. B. H.'
'Braddick, Darren'
'Clarkson, Guy J.'
'Sadler, Peter J.'

_publ_section_title
;
 Structure-activity relationships for organometallic osmium arene
 phenylazopyridine complexes with potent anticancer activity.
;
_journal_issue 40
_journal_name_full 'Dalton transactions (Cambridge, England : 2003)'
_journal_page_first 10553
_journal_page_last 10562
_journal_paper_doi 10.1039/c1dt10937e
_journal_volume 40
_journal_year 2011
_chemical_formula_sum 'C21 H22 Cl2 F6 N3 Os P'
_chemical_formula_weight 722.49
_chemical_name_systematic
;
?
;
_space_group_IT_number 2
_symmetry_cell_setting triclinic
_symmetry_space_group_name_Hall '-P 1'
_symmetry_space_group_name_H-M 'P -1'
_atom_sites_solution_hydrogens geom
_atom_sites_solution_primary direct
_atom_sites_solution_secondary difmap
_audit_creation_method SHELXL-97
_cell_angle_alpha 93.579(2)
_cell_angle_beta 93.460(2)
_cell_angle_gamma 96.430(2)
_cell_formula_units_Z 2
_cell_length_a 9.1784(2)
_cell_length_b 10.6711(3)
_cell_length_c 12.2921(4)
_cell_measurement_reflns_used 7708
_cell_measurement_temperature 100(2)
_cell_measurement_theta_max 29.31
_cell_measurement_theta_min 3.11
_cell_volume 1191.27(6)
_computing_cell_refinement 'CrysAlis RED, Oxford Diffraction Ltd'
_computing_data_collection 'CrysAlis CCD, Oxford Diffraction Ltd'
_computing_data_reduction 'CrysAlis RED, Oxford Diffraction Ltd'
_computing_molecular_graphics 'SHELXTL (Sheldrick, 1997)'
_computing_publication_material 'SHELXTL (Sheldrick, 1997)'
_computing_structure_refinement 'SHELXL-97 (Sheldrick, 1997)'
_computing_structure_solution 'SHELXS-97 (Sheldrick, 1990)'
_diffrn_ambient_temperature 100(2)
_diffrn_detector_area_resol_mean 10.2833
_diffrn_measured_fraction_theta_full 0.998
_diffrn_measured_fraction_theta_max 0.845
_diffrn_measurement_device_type 'Oxford Diffraction Gemini R'
_diffrn_measurement_method '\f & \w scans'
_diffrn_radiation_monochromator graphite
_diffrn_radiation_source 'fine-focus sealed tube'
_diffrn_radiation_type MoK\a
_diffrn_radiation_wavelength 0.71073
_diffrn_reflns_av_R_equivalents 0.0253
_diffrn_reflns_av_sigmaI/netI 0.0409
_diffrn_reflns_limit_h_max 12
_diffrn_reflns_limit_h_min -11
_diffrn_reflns_limit_k_max 14
_diffrn_reflns_limit_k_min -10
_diffrn_reflns_limit_l_max 15
_diffrn_reflns_limit_l_min -16
_diffrn_reflns_number 9986
_diffrn_reflns_theta_full 26.50
_diffrn_reflns_theta_max 29.38
_diffrn_reflns_theta_min 3.12
_diffrn_standards_decay_% nil
_exptl_absorpt_coefficient_mu 5.706
_exptl_absorpt_correction_T_max 1.00
_exptl_absorpt_correction_T_min 0.74
_exptl_absorpt_correction_type multi-scan
_exptl_absorpt_process_details 'ABSPACK(CrysAlis, Oxford Diffraction)'
_exptl_crystal_colour green
_exptl_crystal_density_diffrn 2.014
_exptl_crystal_density_method 'not measured'
_exptl_crystal_description block
_exptl_crystal_F_000 696
_exptl_crystal_size_max 0.22
_exptl_crystal_size_mid 0.18
_exptl_crystal_size_min 0.16
_refine_diff_density_max 0.800
_refine_diff_density_min -0.759
_refine_diff_density_rms 0.122
_refine_ls_extinction_method none
_refine_ls_goodness_of_fit_ref 0.977
_refine_ls_hydrogen_treatment constr
_refine_ls_matrix_type full
_refine_ls_number_parameters 310
_refine_ls_number_reflns 5549
_refine_ls_number_restraints 0
_refine_ls_restrained_S_all 0.977
_refine_ls_R_factor_all 0.0251
_refine_ls_R_factor_gt 0.0214
_refine_ls_shift/su_max 0.001
_refine_ls_shift/su_mean 0.000
_refine_ls_structure_factor_coef Fsqd
_refine_ls_weighting_details 'calc w=1/[\s^2^(Fo^2^)+(0.0173P)^2^+0.0000P] where P=(Fo^2^+2Fc^2^)/3'
_refine_ls_weighting_scheme calc
_refine_ls_wR_factor_gt 0.0417
_refine_ls_wR_factor_ref 0.0424
_reflns_number_gt 5037
_reflns_number_total 5549
_reflns_threshold_expression >2sigma(I)
_cod_data_source_file c1dt10937e.txt
_cod_data_source_block fy12
_cod_original_cell_volume 1191.28(6)
_cod_original_sg_symbol_H-M P-1
_cod_database_code 7016883

loop_
_symmetry_equiv_pos_as_xyz
'x, y, z'
'-x, -y, -z'

loop_
_atom_site_label
_atom_site_type_symbol
_atom_site_fract_x
_atom_site_fract_y
_atom_site_fract_z
_atom_site_U_iso_or_equiv
_atom_site_adp_type
_atom_site_occupancy
_atom_site_symmetry_multiplicity
_atom_site_calc_flag
_atom_site_refinement_flags
Os1 Os 0.441872(11) 0.268020(10) 0.276608(8) 0.00961(4) Uani 1 1 d .
N1 N 0.5309(2) 0.1002(2) 0.28816(18) 0.0127(5) Uani 1 1 d .
C2 C 0.6554(3) 0.0708(3) 0.2470(2) 0.0142(6) Uani 1 1 d .
H2A H 0.7084 0.1286 0.2039 0.017 Uiso 1 1 calc R
Cl3 Cl 0.86812(8) -0.07540(7) 0.21015(7) 0.02403(17) Uani 1 1 d .
C3 C 0.7074(3) -0.0425(3) 0.2663(2) 0.0170(7) Uani 1 1 d .
C4 C 0.6330(3) -0.1285(3) 0.3278(2) 0.0158(6) Uani 1 1 d .
H4A H 0.6692 -0.2067 0.3404 0.019 Uiso 1 1 calc R
C5 C 0.5042(3) -0.0989(3) 0.3711(2) 0.0144(6) Uani 1 1 d .
H5A H 0.4498 -0.1562 0.4140 0.017 Uiso 1 1 calc R
C6 C 0.4569(3) 0.0166(3) 0.3501(2) 0.0118(6) Uani 1 1 d .
N7 N 0.3341(2) 0.0542(2) 0.39775(18) 0.0117(5) Uani 1 1 d .
N8 N 0.3132(2) 0.1679(2) 0.37495(18) 0.0109(5) Uani 1 1 d .
C9 C 0.1926(3) 0.2138(3) 0.4284(2) 0.0118(6) Uani 1 1 d .
C10 C 0.0630(3) 0.1358(3) 0.4360(2) 0.0170(6) Uani 1 1 d .
H10A H 0.0511 0.0517 0.4037 0.020 Uiso 1 1 calc R
C11 C -0.0482(3) 0.1817(3) 0.4911(3) 0.0226(7) Uani 1 1 d .
H11A H -0.1385 0.1296 0.4950 0.027 Uiso 1 1 calc R
C12 C -0.0297(3) 0.3032(3) 0.5410(2) 0.0210(7) Uani 1 1 d .
H12A H -0.1060 0.3333 0.5806 0.025 Uiso 1 1 calc R
C13 C 0.1001(3) 0.3807(3) 0.5329(2) 0.0173(6) Uani 1 1 d .
H13A H 0.1124 0.4639 0.5669 0.021 Uiso 1 1 calc R
C14 C 0.2120(3) 0.3377(3) 0.4754(2) 0.0138(6) Uani 1 1 d .
H14A H 0.3002 0.3914 0.4682 0.017 Uiso 1 1 calc R
Cl1 Cl 0.60187(7) 0.33935(6) 0.43481(5) 0.01469(14) Uani 1 1 d .
C15 C 0.5263(3) 0.3152(3) 0.1163(2) 0.0136(6) Uani 1 1 d .
H15A H 0.6150 0.2776 0.0920 0.016 Uiso 1 1 calc R
C16 C 0.3862(3) 0.2403(3) 0.1018(2) 0.0150(6) Uani 1 1 d .
H16A H 0.3793 0.1532 0.0654 0.018 Uiso 1 1 calc R
C17 C 0.2616(3) 0.2805(3) 0.1497(2) 0.0171(6) Uani 1 1 d .
C18 C 0.2815(3) 0.3950(3) 0.2181(2) 0.0162(6) Uani 1 1 d .
H18A H 0.2014 0.4149 0.2657 0.019 Uiso 1 1 calc R
C19 C 0.4211(3) 0.4654(3) 0.2369(2) 0.0144(6) Uani 1 1 d .
H19A H 0.4367 0.5341 0.2970 0.017 Uiso 1 1 calc R
C20 C 0.5460(3) 0.4277(3) 0.1839(2) 0.0127(6) Uani 1 1 d .
C21 C 0.6924(3) 0.5080(3) 0.2041(2) 0.0152(6) Uani 1 1 d .
H21A H 0.6940 0.5548 0.2772 0.018 Uiso 1 1 calc R
C22 C 0.8264(3) 0.4340(3) 0.2035(2) 0.0193(7) Uani 1 1 d .
H22A H 0.8206 0.3739 0.2607 0.029 Uiso 1 1 calc R
H22B H 0.9164 0.4929 0.2173 0.029 Uiso 1 1 calc R
H22C H 0.8278 0.3878 0.1322 0.029 Uiso 1 1 calc R
C23 C 0.6994(3) 0.6054(3) 0.1170(2) 0.0208(7) Uani 1 1 d .
H23A H 0.6168 0.6557 0.1226 0.031 Uiso 1 1 calc R
H23B H 0.6938 0.5614 0.0442 0.031 Uiso 1 1 calc R
H23C H 0.7921 0.6613 0.1287 0.031 Uiso 1 1 calc R
C24 C 0.1131(3) 0.2037(3) 0.1321(3) 0.0230(7) Uani 1 1 d .
H24A H 0.1257 0.1148 0.1150 0.034 Uiso 1 1 calc R
H24B H 0.0569 0.2351 0.0713 0.034 Uiso 1 1 calc R
H24C H 0.0601 0.2113 0.1986 0.034 Uiso 1 1 calc R
P10 P 0.23943(8) 0.78015(7) 0.12699(6) 0.01625(16) Uani 1 1 d .
F11 F 0.2650(2) 0.64344(16) 0.07536(14) 0.0260(4) Uani 1 1 d .
F12 F 0.2159(2) 0.91730(17) 0.17862(15) 0.0306(5) Uani 1 1 d .
F13 F 0.06774(19) 0.73607(19) 0.12720(15) 0.0332(5) Uani 1 1 d .
F14 F 0.41214(18) 0.82550(18) 0.12485(14) 0.0270(4) Uani 1 1 d .
F15 F 0.2651(2) 0.73333(17) 0.24724(13) 0.0262(4) Uani 1 1 d .
F16 F 0.21539(19) 0.82704(17) 0.00572(13) 0.0239(4) Uani 1 1 d .

loop_
_atom_site_aniso_label
_atom_site_aniso_U_11
_atom_site_aniso_U_22
_atom_site_aniso_U_33
_atom_site_aniso_U_23
_atom_site_aniso_U_13
_atom_site_aniso_U_12
Os1 0.00986(6) 0.00882(6) 0.01033(6) 0.00323(4) 0.00107(4) 0.00030(4)
N1 0.0120(12) 0.0144(13) 0.0111(12) 0.0005(9) -0.0020(10) -0.0003(10)
C2 0.0138(14) 0.0112(15) 0.0171(15) -0.0004(11) 0.0000(12) 0.0001(11)
Cl3 0.0176(4) 0.0181(4) 0.0369(5) -0.0038(3) 0.0054(3) 0.0057(3)
C3 0.0156(15) 0.0171(16) 0.0172(15) -0.0061(12) -0.0056(13) 0.0047(12)
C4 0.0229(16) 0.0099(15) 0.0140(14) -0.0013(11) -0.0059(13) 0.0047(12)
C5 0.0226(15) 0.0102(14) 0.0090(13) -0.0005(11) -0.0040(12) -0.0010(12)
C6 0.0126(13) 0.0133(15) 0.0087(13) -0.0007(11) 0.0006(11) -0.0011(11)
N7 0.0157(12) 0.0097(12) 0.0088(11) 0.0007(9) -0.0003(10) -0.0015(10)
N8 0.0111(11) 0.0110(12) 0.0100(11) 0.0002(9) -0.0001(10) 0.0002(9)
C9 0.0107(13) 0.0148(15) 0.0105(13) 0.0038(11) 0.0012(11) 0.0018(11)
C10 0.0161(15) 0.0136(15) 0.0208(16) 0.0045(12) 0.0003(13) -0.0023(12)
C11 0.0130(15) 0.0250(18) 0.0307(18) 0.0099(14) 0.0059(14) -0.0009(13)
C12 0.0183(15) 0.0275(18) 0.0197(16) 0.0063(13) 0.0073(13) 0.0084(13)
C13 0.0201(15) 0.0184(16) 0.0137(14) 0.0013(12) 0.0004(13) 0.0039(13)
C14 0.0128(14) 0.0126(15) 0.0156(14) 0.0025(11) -0.0007(12) 0.0002(11)
Cl1 0.0149(3) 0.0141(3) 0.0140(3) 0.0027(3) -0.0023(3) -0.0022(3)
C15 0.0163(14) 0.0156(15) 0.0095(13) 0.0053(11) -0.0003(12) 0.0018(12)
C16 0.0194(15) 0.0156(15) 0.0101(14) 0.0048(11) 0.0015(12) -0.0001(12)
C17 0.0165(15) 0.0195(16) 0.0146(15) 0.0070(12) -0.0045(13) -0.0016(12)
C18 0.0144(14) 0.0167(16) 0.0199(16) 0.0112(12) 0.0025(12) 0.0053(12)
C19 0.0194(15) 0.0083(14) 0.0160(14) 0.0072(11) 0.0011(12) 0.0004(12)
C20 0.0173(14) 0.0106(14) 0.0108(13) 0.0081(11) 0.0002(12) 0.0013(11)
C21 0.0160(14) 0.0136(15) 0.0149(14) 0.0004(11) 0.0006(12) -0.0025(12)
C22 0.0141(14) 0.0231(17) 0.0203(16) 0.0010(13) 0.0021(13) -0.0001(13)
C23 0.0237(16) 0.0160(16) 0.0222(16) 0.0063(13) 0.0034(14) -0.0039(13)
C24 0.0139(15) 0.0258(18) 0.0283(18) 0.0089(14) -0.0034(14) -0.0029(13)
P10 0.0135(4) 0.0208(4) 0.0143(4) -0.0016(3) 0.0011(3) 0.0028(3)
F11 0.0366(11) 0.0214(10) 0.0215(9) -0.0005(8) 0.0068(8) 0.0088(8)
F12 0.0380(11) 0.0248(11) 0.0288(10) -0.0078(8) -0.0012(9) 0.0108(9)
F13 0.0148(9) 0.0485(13) 0.0347(11) -0.0061(9) 0.0057(9) -0.0009(9)
F14 0.0138(9) 0.0440(12) 0.0221(10) 0.0022(8) 0.0010(8) -0.0007(8)
F15 0.0313(10) 0.0329(11) 0.0150(9) 0.0021(8) 0.0047(8) 0.0037(9)
F16 0.0273(10) 0.0293(11) 0.0160(9) 0.0045(8) -0.0034(8) 0.0076(8)

loop_
_atom_type_symbol
_atom_type_description
_atom_type_scat_dispersion_real
_atom_type_scat_dispersion_imag
_atom_type_scat_source
C C 0.0033 0.0016 'International Tables Vol C Tables 4.2.6.8 and 6.1.1.4'
H H 0.0000 0.0000 'International Tables Vol C Tables 4.2.6.8 and 6.1.1.4'
N N 0.0061 0.0033 'International Tables Vol C Tables 4.2.6.8 and 6.1.1.4'
F F 0.0171 0.0103 'International Tables Vol C Tables 4.2.6.8 and 6.1.1.4'
P P 0.1023 0.0942 'International Tables Vol C Tables 4.2.6.8 and 6.1.1.4'
Cl Cl 0.1484 0.1585 'International Tables Vol C Tables 4.2.6.8 and 6.1.1.4'
Os Os -1.2165 7.6030 'International Tables Vol C Tables 4.2.6.8 and 6.1.1.4'

loop_
_geom_angle_atom_site_label_1
_geom_angle_atom_site_label_2
_geom_angle_atom_site_label_3
_geom_angle
N8 Os1 N1 74.96(9)
N8 Os1 C16 117.45(10)
N1 Os1 C16 95.08(10)
N8 Os1 C19 125.17(10)
N1 Os1 C19 159.45(10)
C16 Os1 C19 79.57(10)
N8 Os1 C17 94.60(10)
N1 Os1 C17 119.26(10)
C16 Os1 C17 37.46(11)
C19 Os1 C17 67.43(10)
N8 Os1 C15 154.46(9)
N1 Os1 C15 97.18(10)
C16 Os1 C15 37.95(10)
C19 Os1 C15 66.40(11)
C17 Os1 C15 67.67(11)
N8 Os1 C18 98.58(10)
N1 Os1 C18 156.14(10)
C16 Os1 C18 67.11(11)
C19 Os1 C18 36.97(10)
C17 Os1 C18 37.37(11)
C15 Os1 C18 78.69(10)
N8 Os1 C20 162.41(10)
N1 Os1 C20 122.31(10)
C16 Os1 C20 67.51(10)
C19 Os1 C20 37.35(10)
C17 Os1 C20 79.97(10)
C15 Os1 C20 36.45(10)
C18 Os1 C20 66.99(10)
N8 Os1 Cl1 87.82(6)
N1 Os1 Cl1 84.88(6)
C16 Os1 Cl1 153.90(8)
C19 Os1 Cl1 91.33(7)
C17 Os1 Cl1 155.55(8)
C15 Os1 Cl1 116.06(7)
C18 Os1 Cl1 118.20(8)
C20 Os1 Cl1 90.43(7)
C2 N1 C6 118.8(2)
C2 N1 Os1 126.6(2)
C6 N1 Os1 114.45(18)
N1 C2 C3 120.7(3)
N1 C2 H2A 119.6
C3 C2 H2A 119.6
C4 C3 C2 121.1(3)
C4 C3 Cl3 120.4(2)
C2 C3 Cl3 118.5(3)
C3 C4 C5 118.7(3)
C3 C4 H4A 120.7
C5 C4 H4A 120.7
C4 C5 C6 118.0(3)
C4 C5 H5A 121.0
C6 C5 H5A 121.0
N1 C6 C5 122.6(3)
N1 C6 N7 117.1(2)
C5 C6 N7 120.1(3)
N8 N7 C6 111.2(2)
N7 N8 C9 113.1(2)
N7 N8 Os1 122.16(18)
C9 N8 Os1 124.69(18)
C10 C9 C14 121.2(3)
C10 C9 N8 120.7(2)
C14 C9 N8 118.1(2)
C11 C10 C9 119.1(3)
C11 C10 H10A 120.5
C9 C10 H10A 120.5
C10 C11 C12 120.6(3)
C10 C11 H11A 119.7
C12 C11 H11A 119.7
C13 C12 C11 119.9(3)
C13 C12 H12A 120.0
C11 C12 H12A 120.0
C14 C13 C12 120.5(3)
C14 C13 H13A 119.8
C12 C13 H13A 119.8
C13 C14 C9 118.7(3)
C13 C14 H14A 120.7
C9 C14 H14A 120.7
C20 C15 C16 120.8(3)
C20 C15 Os1 73.17(16)
C16 C15 Os1 68.98(16)
C20 C15 H15A 118.9
C16 C15 H15A 118.9
Os1 C15 H15A 118.9
C17 C16 C15 121.3(3)
C17 C16 Os1 73.29(16)
C15 C16 Os1 73.07(15)
C17 C16 H16A 119.1
C15 C16 H16A 119.1
Os1 C16 H16A 119.1
C16 C17 C18 117.9(3)
C16 C17 C24 121.4(3)
C18 C17 C24 120.7(3)
C16 C17 Os1 69.25(15)
C18 C17 Os1 71.38(15)
C24 C17 Os1 129.3(2)
C19 C18 C17 120.8(3)
C19 C18 Os1 71.15(15)
C17 C18 Os1 71.25(16)
C19 C18 H18A 118.9
C17 C18 H18A 118.9
Os1 C18 H18A 118.9
C18 C19 C20 121.2(3)
C18 C19 Os1 71.88(15)
C20 C19 Os1 73.03(16)
C18 C19 H19A 119.0
C20 C19 H19A 119.0
Os1 C19 H19A 119.0
C15 C20 C19 117.9(3)
C15 C20 C21 122.7(3)
C19 C20 C21 119.4(2)
C15 C20 Os1 70.38(16)
C19 C20 Os1 69.62(16)
C21 C20 Os1 130.69(17)
C20 C21 C22 114.8(2)
C20 C21 C23 107.0(2)
C22 C21 C23 111.0(3)
C20 C21 H21A 108.0
C22 C21 H21A 108.0
C23 C21 H21A 108.0
C21 C22 H22A 109.5
C21 C22 H22B 109.5
H22A C22 H22B 109.5
C21 C22 H22C 109.5
H22A C22 H22C 109.5
H22B C22 H22C 109.5
C21 C23 H23A 109.5
C21 C23 H23B 109.5
H23A C23 H23B 109.5
C21 C23 H23C 109.5
H23A C23 H23C 109.5
H23B C23 H23C 109.5
C17 C24 H24A 109.5
C17 C24 H24B 109.5
H24A C24 H24B 109.5
C17 C24 H24C 109.5
H24A C24 H24C 109.5
H24B C24 H24C 109.5
F13 P10 F12 90.47(11)
F13 P10 F11 90.21(11)
F12 P10 F11 179.33(11)
F13 P10 F15 90.53(11)
F12 P10 F15 89.99(10)
F11 P10 F15 89.99(10)
F13 P10 F14 179.06(11)
F12 P10 F14 89.48(11)
F11 P10 F14 89.85(10)
F15 P10 F14 90.41(10)
F13 P10 F16 90.01(10)
F12 P10 F16 90.27(10)
F11 P10 F16 89.74(9)
F15 P10 F16 179.40(11)
F14 P10 F16 89.05(10)

loop_
_geom_bond_atom_site_label_1
_geom_bond_atom_site_label_2
_geom_bond_distance
Os1 N8 2.012(2)
Os1 N1 2.059(2)
Os1 C16 2.173(3)
Os1 C19 2.218(3)
Os1 C17 2.226(3)
Os1 C15 2.227(3)
Os1 C18 2.227(3)
Os1 C20 2.263(3)
Os1 Cl1 2.3954(6)
N1 C2 1.339(4)
N1 C6 1.360(4)
C2 C3 1.377(4)
C2 H2A 0.9500
Cl3 C3 1.727(3)
C3 C4 1.375(4)
C4 C5 1.386(4)
C4 H4A 0.9500
C5 C6 1.386(4)
C5 H5A 0.9500
C6 N7 1.388(4)
N7 N8 1.295(3)
N8 C9 1.437(3)
C9 C10 1.385(4)
C9 C14 1.398(4)
C10 C11 1.377(4)
C10 H10A 0.9500
C11 C12 1.388(4)
C11 H11A 0.9500
C12 C13 1.384(4)
C12 H12A 0.9500
C13 C14 1.384(4)
C13 H13A 0.9500
C14 H14A 0.9500
C15 C20 1.405(4)
C15 C16 1.432(4)
C15 H15A 1.0000
C16 C17 1.413(4)
C16 H16A 1.0000
C17 C18 1.427(4)
C17 C24 1.506(4)
C18 C19 1.409(4)
C18 H18A 1.0000
C19 C20 1.435(4)
C19 H19A 1.0000
C20 C21 1.509(4)
C21 C22 1.534(4)
C21 C23 1.538(4)
C21 H21A 1.0000
C22 H22A 0.9800
C22 H22B 0.9800
C22 H22C 0.9800
C23 H23A 0.9800
C23 H23B 0.9800
C23 H23C 0.9800
C24 H24A 0.9800
C24 H24B 0.9800
C24 H24C 0.9800
P10 F13 1.5935(19)
P10 F12 1.6008(19)
P10 F11 1.6016(18)
P10 F15 1.6020(18)
P10 F14 1.6070(19)
P10 F16 1.6123(18)

loop_
_geom_hbond_atom_site_label_D
_geom_hbond_atom_site_label_H
_geom_hbond_atom_site_label_A
_geom_hbond_distance_DH
_geom_hbond_distance_HA
_geom_hbond_distance_DA
_geom_hbond_angle_DHA
_geom_hbond_site_symmetry_A
C15 H15A F11 1.00 2.54 3.146(3) 119.0 2_665
C15 H15A F16 1.00 2.36 3.335(3) 165.3 2_665
C5 H5A Cl1 0.95 2.80 3.702(3) 158.3 2_656
